data_4100777
loop_
_publ_author_name
'Chun-Yuen Wong'
'Chi-Ming Che'
'Michael C. W. Chan'
'King-Hung Leung'
'David Lee Phillips'
'Nianyong Zhu'

_publ_section_title
;
Probing the Ruthenium-Cumulene Bonding Interaction: Synthesis and
Spectroscopic Studies of Vinylidene- and Allenylidene-Ruthenium
Complexes Supported by Tetradentate Macrocyclic Tertiary Amine and
Comparisons with Diphosphine Analogues of Ruthenium and Osmium
;
_journal_name_full 'Journal of the American Chemical Society'
_journal_page_first 2501
_journal_page_last 2514
_journal_paper_doi 10.1021/ja0380648
_journal_volume 126
_journal_year 2004
_chemical_formula_moiety 'C25 H44 Cl3 F6 N4 P Ru'
_chemical_formula_sum 'C25 H44 Cl3 F6 N4 P Ru'
_chemical_formula_weight 753.03
_space_group_IT_number 14
_symmetry_cell_setting monoclinic
_symmetry_space_group_name_Hall '-P 2ybc'
_symmetry_space_group_name_H-M 'P 1 21/c 1'
_cell_angle_alpha 90.00
_cell_angle_beta 99.31(3)
_cell_angle_gamma 90.00
_cell_formula_units_Z 8
_cell_length_a 16.827(3)
_cell_length_b 11.191(2)
_cell_length_c 34.119(7)
_cell_measurement_temperature 301(2)
_cell_volume 6340(2)
_diffrn_ambient_temperature 301(2)
_exptl_crystal_density_diffrn 1.578
_cod_original_sg_symbol_H-M 'P 21/c'
_cod_database_code 4100777

loop_
_symmetry_equiv_pos_as_xyz
'x, y, z'
'-x, y+1/2, -z+1/2'
'-x, -y, -z'
'x, -y-1/2, z-1/2'

loop_
_atom_site_label
_atom_site_type_symbol
_atom_site_fract_x
_atom_site_fract_y
_atom_site_fract_z
_atom_site_U_iso_or_equiv
_atom_site_adp_type
_atom_site_occupancy
_atom_site_symmetry_multiplicity
_atom_site_calc_flag
_atom_site_refinement_flags
_atom_site_disorder_assembly
_atom_site_disorder_group
Ru1 Ru 0.32989(3) 0.78425(6) 0.144139(17) 0.0480(2) Uani 1 1 d . B .
Ru2 Ru 0.68286(4) 0.25582(6) 0.110618(18) 0.0541(2) Uani 1 1 d . D .
Cl1 Cl 0.44587(15) 0.7513(2) 0.10853(8) 0.0846(7) Uani 1 1 d . . .
Cl2 Cl 0.58008(17) 0.2137(3) 0.15363(9) 0.1010(9) Uani 1 1 d . . .
Cl3 Cl 0.0500(3) 0.3932(4) 0.89686(16) 0.1628(17) Uani 1 1 d . . .
Cl4 Cl 0.0338(3) 0.1338(4) 0.89811(15) 0.1661(18) Uani 1 1 d . . .
Cl5 Cl 0.0597(4) 0.3798(5) 0.1403(2) 0.239(3) Uani 1 1 d D . .
Cl6 Cl 0.0607(2) 0.1258(3) 0.14657(15) 0.1436(15) Uani 1 1 d D . .
N1 N 0.2590(6) 0.6661(9) 0.0988(2) 0.102(3) Uani 1 1 d . . .
N2 N 0.3757(4) 0.6301(7) 0.1839(3) 0.084(2) Uani 1 1 d . . .
N3 N 0.4079(4) 0.9045(7) 0.1887(2) 0.075(2) Uani 1 1 d . . .
N4 N 0.2945(4) 0.9446(6) 0.1054(2) 0.076(2) Uani 1 1 d D . .
N5 N 0.7799(5) 0.2206(9) 0.1629(3) 0.104(3) Uani 1 1 d . . .
N6 N 0.6822(6) 0.4481(8) 0.1298(3) 0.110(3) Uani 1 1 d D . .
N7 N 0.5838(5) 0.2940(12) 0.0600(3) 0.154(5) Uani 1 1 d D . .
N8 N 0.6808(7) 0.0591(11) 0.0969(4) 0.170(6) Uani 1 1 d D . .
C1 C 0.2477(4) 0.8121(7) 0.1698(2) 0.0538(18) Uani 1 1 d . . .
C2 C 0.1868(4) 0.8484(8) 0.1884(2) 0.064(2) Uani 1 1 d . B .
H2 H 0.1887 0.9297 0.1941 0.076 Uiso 1 1 calc R . .
C3 C 0.1179(4) 0.7877(9) 0.2015(2) 0.064(2) Uani 1 1 d . . .
C4 C 0.1076(5) 0.6655(10) 0.2025(3) 0.083(3) Uani 1 1 d . B .
H4 H 0.1462 0.6162 0.1942 0.100 Uiso 1 1 calc R . .
C5 C 0.0421(7) 0.6145(11) 0.2154(4) 0.107(4) Uani 1 1 d . . .
H5 H 0.0371 0.5317 0.2155 0.128 Uiso 1 1 calc R B .
C6 C -0.0157(6) 0.6832(14) 0.2281(4) 0.117(4) Uani 1 1 d . B .
H6 H -0.0594 0.6482 0.2373 0.141 Uiso 1 1 calc R . .
C7 C -0.0074(6) 0.8130(13) 0.2270(4) 0.106(4) Uani 1 1 d . . .
H7 H -0.0462 0.8627 0.2349 0.127 Uiso 1 1 calc R B .
C8 C 0.0594(5) 0.8597(10) 0.2140(3) 0.085(3) Uani 1 1 d . B .
H8 H 0.0656 0.9422 0.2135 0.102 Uiso 1 1 calc R . .
C9 C 0.2930(9) 0.5462(13) 0.0959(5) 0.137(5) Uani 1 1 d . . .
H9A H 0.3423 0.5536 0.0848 0.164 Uiso 1 1 calc R . .
H9B H 0.2554 0.4996 0.0774 0.164 Uiso 1 1 calc R . .
C10 C 0.3115(10) 0.4780(13) 0.1346(5) 0.152(6) Uani 1 1 d . . .
H10A H 0.2664 0.4863 0.1488 0.183 Uiso 1 1 calc R . .
H10B H 0.3168 0.3938 0.1286 0.183 Uiso 1 1 calc R . .
C11 C 0.3837(7) 0.5165(11) 0.1601(4) 0.117(4) Uani 1 1 d . . .
H11A H 0.4253 0.5292 0.1439 0.140 Uiso 1 1 calc R . .
H11B H 0.4017 0.4525 0.1785 0.140 Uiso 1 1 calc R . .
C12 C 0.4571(6) 0.6565(12) 0.2056(4) 0.111(4) Uani 1 1 d . . .
H12A H 0.4801 0.5821 0.2168 0.133 Uiso 1 1 calc R . .
H12B H 0.4899 0.6830 0.1863 0.133 Uiso 1 1 calc R . .
C13 C 0.4649(10) 0.7428(14) 0.2367(5) 0.141(6) Uani 1 1 d . . .
H13A H 0.5208 0.7673 0.2424 0.169 Uiso 1 1 calc R . .
H13B H 0.4523 0.7037 0.2604 0.169 Uiso 1 1 calc R . .
C14 C 0.4109(9) 0.8602(14) 0.2293(3) 0.149(6) Uani 1 1 d . . .
H14A H 0.3567 0.8426 0.2339 0.178 Uiso 1 1 calc R . .
H14B H 0.4330 0.9217 0.2480 0.178 Uiso 1 1 calc R . .
C15 C 0.3692(7) 1.0290(13) 0.1899(5) 0.147(6) Uani 1 1 d . B .
H15A H 0.3149 1.0194 0.1957 0.176 Uiso 1 1 calc R . .
H15B H 0.3996 1.0745 0.2115 0.176 Uiso 1 1 calc R . .
C16 C 0.3654(8) 1.1002(11) 0.1513(4) 0.127(5) Uani 1 1 d D . .
H16A H 0.4138 1.1485 0.1542 0.153 Uiso 0.50 1 calc PR A 2
H16B H 0.3206 1.1552 0.1503 0.153 Uiso 0.50 1 calc PR A 2
H16C H 0.3664 1.1855 0.1563 0.153 Uiso 0.50 1 d PR A 1
H16D H 0.4090 1.0790 0.1371 0.153 Uiso 0.50 1 d PR A 1
C17 C 0.2842(9) 1.0565(15) 0.1288(5) 0.082(5) Uiso 0.50 1 d PD B 1
H17A H 0.2480 1.0403 0.1476 0.099 Uiso 0.50 1 calc PR B 1
H17B H 0.2603 1.1187 0.1109 0.099 Uiso 0.50 1 calc PR B 1
C18 C 0.2125(8) 0.9274(16) 0.0816(5) 0.079(5) Uiso 0.50 1 d PD B 1
H18A H 0.1938 1.0024 0.0692 0.094 Uiso 0.50 1 calc PR B 1
H18B H 0.1753 0.9038 0.0991 0.094 Uiso 0.50 1 calc PR B 1
C17' C 0.3571(13) 1.041(2) 0.1101(6) 0.144(10) Uiso 0.50 1 d PD B 2
H17C H 0.3425 1.1008 0.0897 0.173 Uiso 0.50 1 calc PR B 2
H17D H 0.4085 1.0068 0.1065 0.173 Uiso 0.50 1 calc PR B 2
C18' C 0.2842(13) 0.919(2) 0.0619(5) 0.141(10) Uiso 0.50 1 d PD B 2
H18C H 0.3334 0.8841 0.0555 0.169 Uiso 0.50 1 calc PR B 2
H18D H 0.2740 0.9926 0.0471 0.169 Uiso 0.50 1 calc PR B 2
C19 C 0.2133(8) 0.8310(15) 0.0493(3) 0.146(6) Uani 1 1 d D . .
H19A H 0.2373 0.8674 0.0282 0.175 Uiso 0.50 1 calc PR B 1
H19B H 0.1575 0.8148 0.0383 0.175 Uiso 0.50 1 calc PR B 1
H19C H 0.1905 0.8393 0.0214 0.175 Uiso 0.50 1 d PR B 2
H19D H 0.1717 0.8434 0.0655 0.175 Uiso 0.50 1 d PR B 2
C20 C 0.2550(10) 0.7074(17) 0.0581(4) 0.160(7) Uani 1 1 d . B .
H20A H 0.2262 0.6484 0.0404 0.192 Uiso 1 1 calc R . .
H20B H 0.3094 0.7124 0.0522 0.192 Uiso 1 1 calc R . .
C21 C 0.1744(7) 0.6520(13) 0.1060(4) 0.142(6) Uani 1 1 d . . .
H21A H 0.1501 0.7293 0.1070 0.213 Uiso 1 1 calc R . .
H21B H 0.1743 0.6116 0.1308 0.213 Uiso 1 1 calc R . .
H21C H 0.1444 0.6060 0.0849 0.213 Uiso 1 1 calc R . .
C22 C 0.3261(6) 0.6017(10) 0.2142(3) 0.103(3) Uani 1 1 d . . .
H22A H 0.2722 0.5840 0.2016 0.155 Uiso 1 1 calc R . .
H22B H 0.3254 0.6688 0.2317 0.155 Uiso 1 1 calc R . .
H22C H 0.3483 0.5335 0.2292 0.155 Uiso 1 1 calc R . .
C23 C 0.4954(6) 0.9231(13) 0.1829(4) 0.156(6) Uani 1 1 d . . .
H23A H 0.4966 0.9537 0.1567 0.233 Uiso 1 1 calc R . .
H23B H 0.5235 0.8482 0.1861 0.233 Uiso 1 1 calc R . .
H23C H 0.5210 0.9790 0.2022 0.233 Uiso 1 1 calc R . .
C24 C 0.3500(9) 0.9768(16) 0.0773(4) 0.088(6) Uiso 0.50 1 d PD B 1
H24A H 0.4039 0.9831 0.0915 0.133 Uiso 0.50 1 calc PR B 1
H24B H 0.3339 1.0520 0.0650 0.133 Uiso 0.50 1 calc PR B 1
H24C H 0.3479 0.9161 0.0573 0.133 Uiso 0.50 1 calc PR B 1
C24' C 0.2200(9) 1.0014(18) 0.1107(6) 0.122(8) Uiso 0.50 1 d PD B 2
H24D H 0.1787 0.9420 0.1102 0.183 Uiso 0.50 1 calc PR B 2
H24E H 0.2045 1.0580 0.0897 0.183 Uiso 0.50 1 calc PR B 2
H24F H 0.2273 1.0421 0.1358 0.183 Uiso 0.50 1 calc PR B 2
C25 C 0.7560(4) 0.2909(6) 0.0797(2) 0.0510(18) Uani 1 1 d . . .
C26 C 0.8069(4) 0.3331(8) 0.0574(2) 0.065(2) Uani 1 1 d . D .
H26 H 0.7936 0.4098 0.0481 0.078 Uiso 1 1 calc R . .
C27 C 0.8797(5) 0.2868(8) 0.0440(2) 0.065(2) Uani 1 1 d . . .
C28 C 0.9074(6) 0.1702(11) 0.0489(3) 0.095(3) Uani 1 1 d . D .
H28 H 0.8787 0.1169 0.0621 0.115 Uiso 1 1 calc R . .
C29 C 0.9755(6) 0.1284(12) 0.0351(3) 0.115(4) Uani 1 1 d . . .
H29 H 0.9913 0.0489 0.0382 0.138 Uiso 1 1 calc R D .
C30 C 1.0179(7) 0.2083(16) 0.0169(5) 0.148(6) Uani 1 1 d . D .
H30 H 1.0656 0.1839 0.0089 0.177 Uiso 1 1 calc R . .
C31 C 0.9910(7) 0.3313(13) 0.0095(5) 0.135(5) Uani 1 1 d . . .
H31 H 1.0183 0.3842 -0.0046 0.162 Uiso 1 1 calc R D .
C32 C 0.9244(5) 0.3645(10) 0.0242(3) 0.098(3) Uani 1 1 d . D .
H32 H 0.9075 0.4435 0.0209 0.117 Uiso 1 1 calc R . .
C33 C 0.7738(10) 0.3074(17) 0.1973(4) 0.152(6) Uani 1 1 d . D .
H33A H 0.7207 0.2998 0.2045 0.182 Uiso 1 1 calc R . .
H33B H 0.8127 0.2835 0.2201 0.182 Uiso 1 1 calc R . .
C34 C 0.7880(10) 0.4371(16) 0.1885(5) 0.174(7) Uani 1 1 d D . .
H34A H 0.8105 0.4825 0.2119 0.209 Uiso 0.50 1 calc PR C 4
H34B H 0.8200 0.4482 0.1675 0.209 Uiso 0.50 1 calc PR C 4
H34C H 0.7534 0.4816 0.2034 0.209 Uiso 0.50 1 d PR C 3
H34D H 0.8429 0.4560 0.2003 0.209 Uiso 0.50 1 d PR C 3
C35 C 0.7698(11) 0.487(2) 0.1481(6) 0.109(7) Uiso 0.50 1 d PD D 3
H35A H 0.8079 0.4563 0.1320 0.131 Uiso 0.50 1 calc PR D 3
H35B H 0.7739 0.5730 0.1489 0.131 Uiso 0.50 1 calc PR D 3
C36 C 0.6723(13) 0.546(2) 0.0975(7) 0.133(9) Uiso 0.50 1 d PD D 3
H36A H 0.6741 0.6249 0.1090 0.159 Uiso 0.50 1 calc PR D 3
H36B H 0.7135 0.5391 0.0807 0.159 Uiso 0.50 1 calc PR D 3
C37 C 0.5912(12) 0.518(2) 0.0750(6) 0.248(10) Uiso 1 1 d D . .
H37A H 0.6417 0.5041 0.0655 0.297 Uiso 0.50 1 calc PR D 4
H37B H 0.5679 0.5934 0.0649 0.297 Uiso 0.50 1 calc PR D 4
H37C H 0.5675 0.5900 0.0623 0.297 Uiso 0.50 1 d PR D 3
H37D H 0.5551 0.4867 0.0920 0.297 Uiso 0.50 1 d PR D 3
C38 C 0.599(2) 0.4154(19) 0.0420(9) 0.177(14) Uiso 0.50 1 d PD D 3
H38A H 0.5593 0.4294 0.0184 0.213 Uiso 0.50 1 calc PR D 3
H38B H 0.6520 0.4173 0.0347 0.213 Uiso 0.50 1 calc PR D 3
C39 C 0.562(2) 0.216(2) 0.0216(8) 0.205(13) Uiso 0.50 1 d PD D 3
H39A H 0.5090 0.2344 0.0068 0.246 Uiso 0.50 1 calc PR D 3
H39B H 0.6022 0.2186 0.0045 0.246 Uiso 0.50 1 calc PR D 3
C40 C 0.5626(11) 0.0992(17) 0.0443(6) 0.194(8) Uiso 1 1 d D . .
H40A H 0.5458 0.0890 0.0160 0.232 Uiso 0.50 1 calc PR D 4
H40B H 0.5391 0.0321 0.0564 0.232 Uiso 0.50 1 calc PR D 4
H40C H 0.5592 0.0455 0.0218 0.232 Uiso 0.50 1 d PR D 3
H40D H 0.5082 0.1010 0.0503 0.232 Uiso 0.50 1 d PR D 3
C41 C 0.5961(12) 0.013(2) 0.0803(7) 0.121(8) Uiso 0.50 1 d PD D 3
H41A H 0.5618 0.0153 0.1006 0.145 Uiso 0.50 1 calc PR D 3
H41B H 0.5987 -0.0691 0.0712 0.145 Uiso 0.50 1 calc PR D 3
C42 C 0.7030(14) -0.018(3) 0.1365(8) 0.185(10) Uiso 0.50 1 d PD D 3
H42A H 0.6949 -0.1027 0.1308 0.223 Uiso 0.50 1 calc PR D 3
H42B H 0.6698 0.0050 0.1560 0.223 Uiso 0.50 1 calc PR D 3
C35' C 0.7000(14) 0.460(4) 0.1752(6) 0.228(19) Uiso 0.50 1 d PD D 4
H35C H 0.6863 0.5402 0.1830 0.273 Uiso 0.50 1 calc PR D 4
H35D H 0.6681 0.4033 0.1874 0.273 Uiso 0.50 1 calc PR D 4
C36' C 0.5988(15) 0.508(3) 0.1199(7) 0.225(18) Uiso 0.50 1 d PD D 4
H36C H 0.5568 0.4575 0.1275 0.270 Uiso 0.50 1 calc PR D 4
H36D H 0.5978 0.5852 0.1324 0.270 Uiso 0.50 1 calc PR D 4
C38' C 0.5317(15) 0.4118(19) 0.0664(9) 0.146(10) Uiso 0.50 1 d PD D 4
H38C H 0.4927 0.4277 0.0428 0.175 Uiso 0.50 1 calc PR D 4
H38D H 0.5030 0.4000 0.0886 0.175 Uiso 0.50 1 calc PR D 4
C39' C 0.5133(17) 0.200(2) 0.0535(12) 0.205(13) Uiso 0.50 1 d PD D 4
H39C H 0.4900 0.1866 0.0774 0.246 Uiso 0.50 1 calc PR D 4
H39D H 0.4715 0.2205 0.0316 0.246 Uiso 0.50 1 calc PR D 4
C41' C 0.6577(14) 0.064(3) 0.0504(7) 0.195(15) Uiso 0.50 1 d PD D 4
H41C H 0.6659 -0.0125 0.0384 0.233 Uiso 0.50 1 calc PR D 4
H41D H 0.6887 0.1247 0.0391 0.233 Uiso 0.50 1 calc PR D 4
C42' C 0.7657(14) 0.002(3) 0.1037(7) 0.185(10) Uiso 0.50 1 d PD D 4
H42C H 0.8017 0.0454 0.0894 0.223 Uiso 0.50 1 calc PR D 4
H42D H 0.7630 -0.0807 0.0948 0.223 Uiso 0.50 1 calc PR D 4
C43 C 0.7975(11) 0.0095(19) 0.1529(6) 0.218(9) Uiso 1 1 d D . .
H43A H 0.8266 -0.0581 0.1660 0.262 Uiso 0.50 1 calc PR D 3
H43B H 0.8260 0.0435 0.1330 0.262 Uiso 0.50 1 calc PR D 3
H43C H 0.7793 -0.0667 0.1617 0.262 Uiso 0.50 1 d PR D 4
H43D H 0.8557 0.0050 0.1559 0.262 Uiso 0.50 1 d PR D 4
C44 C 0.7715(11) 0.1060(15) 0.1830(5) 0.171(7) Uani 1 1 d . D .
H44A H 0.7164 0.0934 0.1871 0.205 Uiso 1 1 calc R . .
H44B H 0.8068 0.1027 0.2085 0.205 Uiso 1 1 calc R . .
C45 C 0.8640(8) 0.2352(15) 0.1551(5) 0.176(8) Uani 1 1 d . . .
H45A H 0.8693 0.3114 0.1428 0.264 Uiso 1 1 calc R . .
H45B H 0.8761 0.1727 0.1377 0.264 Uiso 1 1 calc R . .
H45C H 0.9007 0.2309 0.1797 0.264 Uiso 1 1 calc R . .
C46 C 0.6287(9) 0.4866(18) 0.1576(5) 0.088(5) Uiso 0.50 1 d PD D 3
H46A H 0.6332 0.4317 0.1794 0.131 Uiso 0.50 1 calc PR D 3
H46B H 0.5741 0.4881 0.1441 0.131 Uiso 0.50 1 calc PR D 3
H46C H 0.6440 0.5651 0.1673 0.131 Uiso 0.50 1 calc PR D 3
C47 C 0.5006(11) 0.3097(18) 0.0672(8) 0.130(9) Uiso 0.50 1 d PD D 3
H47A H 0.4841 0.2398 0.0801 0.196 Uiso 0.50 1 calc PR D 3
H47B H 0.4656 0.3214 0.0424 0.196 Uiso 0.50 1 calc PR D 3
H47C H 0.4979 0.3781 0.0839 0.196 Uiso 0.50 1 calc PR D 3
C48 C 0.7259(11) 0.025(2) 0.0657(5) 0.116(7) Uiso 0.50 1 d PD D 3
H48A H 0.7812 0.0487 0.0731 0.173 Uiso 0.50 1 calc PR D 3
H48B H 0.7034 0.0642 0.0414 0.173 Uiso 0.50 1 calc PR D 3
H48C H 0.7230 -0.0599 0.0620 0.173 Uiso 0.50 1 calc PR D 3
C46' C 0.7434(11) 0.512(3) 0.1118(7) 0.207(16) Uiso 0.50 1 d PD D 4
H46D H 0.7941 0.4715 0.1180 0.310 Uiso 0.50 1 calc PR D 4
H46E H 0.7487 0.5921 0.1220 0.310 Uiso 0.50 1 calc PR D 4
H46F H 0.7273 0.5148 0.0835 0.310 Uiso 0.50 1 calc PR D 4
C47' C 0.6062(11) 0.3117(16) 0.0213(5) 0.086(5) Uiso 0.50 1 d PD D 4
H47D H 0.6546 0.3584 0.0239 0.129 Uiso 0.50 1 calc PR D 4
H47E H 0.5636 0.3528 0.0045 0.129 Uiso 0.50 1 calc PR D 4
H47F H 0.6152 0.2355 0.0099 0.129 Uiso 0.50 1 calc PR D 4
C48' C 0.6367(12) -0.029(2) 0.1136(6) 0.126(8) Uiso 0.50 1 d PD D 4
H48D H 0.5835 -0.0001 0.1148 0.188 Uiso 0.50 1 calc PR D 4
H48E H 0.6634 -0.0482 0.1399 0.188 Uiso 0.50 1 calc PR D 4
H48F H 0.6331 -0.1000 0.0974 0.188 Uiso 0.50 1 calc PR D 4
C49 C 0.0904(10) 0.2664(15) 0.8863(6) 0.197(10) Uani 1 1 d . . .
H49A H 0.1448 0.2619 0.9009 0.237 Uiso 1 1 calc R . .
H49B H 0.0939 0.2653 0.8582 0.237 Uiso 1 1 calc R . .
C50 C 0.1148(10) 0.2626(10) 0.1331(7) 0.287(19) Uani 1 1 d D . .
H50A H 0.1673 0.2683 0.1496 0.344 Uiso 1 1 calc R . .
H50B H 0.1222 0.2587 0.1056 0.344 Uiso 1 1 calc R . .
P4 P 0.26875(17) 0.2844(2) 0.00425(8) 0.0748(7) Uani 1 1 d . . .
P3 P 0.73543(16) 0.7689(2) 0.24482(8) 0.0711(7) Uani 1 1 d . . .
F1 F 0.6998(5) 0.7910(6) 0.2838(2) 0.129(3) Uani 1 1 d . . .
F2 F 0.6812(4) 0.8723(6) 0.2238(2) 0.122(2) Uani 1 1 d . . .
F3 F 0.6654(4) 0.6767(6) 0.2310(2) 0.115(2) Uani 1 1 d . . .
F4 F 0.7873(5) 0.6632(6) 0.2653(2) 0.135(3) Uani 1 1 d . . .
F5 F 0.8021(4) 0.8632(6) 0.2577(3) 0.131(3) Uani 1 1 d . . .
F6 F 0.7702(5) 0.7448(6) 0.2052(2) 0.121(2) Uani 1 1 d . . .
F9 F 0.3365(17) 0.192(2) 0.0139(8) 0.128(12) Uani 0.50 1 d P . .
F8 F 0.3215(4) 0.4017(6) 0.0093(2) 0.141(3) Uani 1 1 d . . .
F11 F 0.206(2) 0.370(3) -0.0072(15) 0.178(17) Uani 0.50 1 d P . .
F7 F 0.2175(4) 0.1689(6) -0.0007(2) 0.119(2) Uani 1 1 d . . .
F12 F 0.2790(19) 0.273(2) -0.0421(7) 0.124(10) Uani 0.50 1 d P . .
F10 F 0.253(2) 0.279(2) 0.0471(7) 0.145(11) Uani 0.50 1 d P . .
F9' F 0.3441(14) 0.223(3) -0.0052(11) 0.161(14) Uani 0.50 1 d P . .
F11' F 0.1924(18) 0.359(3) 0.0135(15) 0.174(18) Uani 0.50 1 d P . .
F12' F 0.238(2) 0.310(3) -0.0387(7) 0.173(15) Uani 0.50 1 d P . .
F10' F 0.3077(14) 0.279(2) 0.0497(7) 0.122(8) Uani 0.50 1 d P . .

loop_
_atom_site_aniso_label
_atom_site_aniso_U_11
_atom_site_aniso_U_22
_atom_site_aniso_U_33
_atom_site_aniso_U_23
_atom_site_aniso_U_13
_atom_site_aniso_U_12
Ru1 0.0520(4) 0.0506(5) 0.0443(3) 0.0020(3) 0.0166(2) 0.0021(3)
Ru2 0.0539(4) 0.0629(5) 0.0500(4) -0.0051(3) 0.0221(3) -0.0089(3)
Cl1 0.0820(15) 0.097(2) 0.0861(16) -0.0027(12) 0.0491(13) 0.0081(12)
Cl2 0.1027(18) 0.106(2) 0.112(2) -0.0092(16) 0.0721(17) -0.0264(15)
Cl3 0.156(3) 0.137(3) 0.191(4) -0.010(3) 0.015(3) -0.013(3)
Cl4 0.185(4) 0.124(3) 0.180(4) 0.014(3) 0.000(3) -0.027(3)
Cl5 0.241(6) 0.131(4) 0.325(9) 0.013(4) -0.013(6) -0.013(4)
Cl6 0.117(2) 0.103(3) 0.202(4) 0.008(3) -0.001(3) 0.0057(19)
N1 0.110(7) 0.122(8) 0.078(6) -0.035(5) 0.029(5) -0.041(6)
N2 0.087(5) 0.064(5) 0.112(6) 0.028(4) 0.048(5) 0.026(4)
N3 0.056(4) 0.092(6) 0.079(5) -0.022(4) 0.019(4) -0.017(4)
N4 0.071(4) 0.078(5) 0.085(5) 0.025(4) 0.030(4) 0.009(4)
N5 0.085(6) 0.160(9) 0.069(5) 0.029(5) 0.022(5) 0.025(5)
N6 0.151(8) 0.084(6) 0.120(7) -0.011(5) 0.091(6) -0.010(6)
N7 0.059(5) 0.299(17) 0.102(8) 0.026(9) 0.008(5) -0.012(7)
N8 0.186(11) 0.161(11) 0.201(12) -0.109(10) 0.144(10) -0.084(9)
C1 0.056(4) 0.054(5) 0.052(4) 0.003(4) 0.010(3) -0.005(4)
C2 0.057(4) 0.069(6) 0.069(5) -0.002(4) 0.022(4) 0.001(4)
C3 0.042(4) 0.102(8) 0.050(4) -0.002(4) 0.010(3) -0.007(4)
C4 0.063(5) 0.100(8) 0.091(7) -0.005(6) 0.027(5) -0.007(5)
C5 0.107(8) 0.115(10) 0.106(8) -0.005(7) 0.038(7) -0.038(7)
C6 0.065(6) 0.192(14) 0.102(8) -0.010(9) 0.036(6) -0.035(8)
C7 0.061(6) 0.155(12) 0.109(8) -0.003(8) 0.034(6) 0.010(7)
C8 0.069(5) 0.107(8) 0.081(6) 0.000(6) 0.025(5) 0.007(5)
C9 0.171(13) 0.109(12) 0.143(13) -0.059(10) 0.067(11) -0.010(9)
C10 0.213(17) 0.081(10) 0.173(16) -0.041(10) 0.064(14) -0.037(10)
C11 0.129(9) 0.078(8) 0.159(12) 0.012(8) 0.069(9) 0.024(7)
C12 0.071(7) 0.152(12) 0.105(9) 0.037(8) 0.002(6) 0.038(7)
C13 0.129(13) 0.171(15) 0.110(11) 0.043(10) -0.018(10) 0.004(10)
C14 0.171(13) 0.204(17) 0.069(7) -0.036(9) 0.015(8) -0.097(12)
C15 0.094(8) 0.145(13) 0.197(16) -0.093(12) 0.013(10) -0.003(8)
C16 0.155(12) 0.074(8) 0.157(13) 0.006(8) 0.037(10) -0.013(8)
C19 0.141(12) 0.216(17) 0.067(7) 0.024(9) -0.022(8) -0.020(11)
C20 0.145(13) 0.28(2) 0.054(7) -0.040(10) 0.018(7) -0.017(13)
C21 0.138(11) 0.190(15) 0.100(9) -0.054(9) 0.022(8) -0.091(11)
C22 0.117(8) 0.098(8) 0.104(8) 0.039(6) 0.046(7) -0.003(6)
C23 0.083(7) 0.231(16) 0.158(12) -0.063(12) 0.033(8) -0.073(9)
C25 0.050(4) 0.054(5) 0.051(4) -0.002(3) 0.013(3) 0.006(3)
C26 0.063(4) 0.077(6) 0.063(5) 0.006(4) 0.032(4) -0.005(4)
C27 0.062(5) 0.076(6) 0.057(5) 0.001(4) 0.012(4) -0.003(4)
C28 0.089(7) 0.121(9) 0.085(7) 0.030(6) 0.041(5) 0.027(6)
C29 0.092(7) 0.148(11) 0.116(9) 0.051(8) 0.051(7) 0.056(7)
C30 0.063(6) 0.25(2) 0.147(13) 0.024(13) 0.055(8) 0.023(9)
C31 0.104(9) 0.133(12) 0.190(15) 0.007(11) 0.087(10) -0.015(8)
C32 0.071(5) 0.114(9) 0.121(8) -0.009(7) 0.053(6) -0.018(6)
C33 0.159(14) 0.233(19) 0.060(7) -0.046(10) 0.009(8) -0.004(13)
C34 0.180(15) 0.181(18) 0.159(16) -0.079(14) 0.019(12) -0.002(14)
C44 0.210(17) 0.181(16) 0.128(12) 0.087(12) 0.047(12) 0.045(13)
C45 0.078(9) 0.32(2) 0.122(12) 0.050(12) 0.005(9) 0.036(10)
C49 0.131(14) 0.22(2) 0.22(2) -0.104(16) -0.040(14) 0.016(12)
C50 0.144(15) 0.21(2) 0.45(4) -0.21(2) -0.12(2) 0.100(14)
P4 0.0781(16) 0.0663(17) 0.0780(16) 0.0025(12) 0.0069(13) 0.0028(13)
P3 0.0751(14) 0.0610(16) 0.0809(16) -0.0056(12) 0.0240(13) -0.0019(11)
F1 0.200(8) 0.098(5) 0.110(5) -0.022(4) 0.085(5) -0.022(5)
F2 0.126(5) 0.119(5) 0.122(5) 0.007(4) 0.020(4) 0.045(4)
F3 0.112(4) 0.111(5) 0.131(5) -0.034(4) 0.044(4) -0.038(4)
F4 0.144(6) 0.093(5) 0.162(7) 0.025(4) 0.007(5) 0.035(4)
F5 0.113(4) 0.109(5) 0.173(7) -0.030(5) 0.026(5) -0.041(4)
F6 0.152(6) 0.109(5) 0.124(6) -0.014(4) 0.085(5) -0.005(4)
F9 0.100(16) 0.111(13) 0.16(2) 0.048(15) -0.006(14) 0.017(10)
F8 0.162(7) 0.109(5) 0.146(6) -0.014(5) 0.004(5) -0.054(5)
F11 0.15(2) 0.107(18) 0.29(5) 0.06(2) 0.06(2) 0.070(16)
F7 0.104(4) 0.091(5) 0.167(7) -0.013(4) 0.035(5) -0.020(4)
F12 0.20(3) 0.088(11) 0.101(14) 0.007(9) 0.075(19) -0.012(14)
F10 0.23(3) 0.118(16) 0.104(15) -0.042(12) 0.09(2) -0.05(2)
F9' 0.073(10) 0.18(3) 0.24(3) -0.14(2) 0.04(2) -0.008(17)
F11' 0.089(10) 0.12(2) 0.33(5) -0.04(3) 0.08(2) -0.004(11)
F12' 0.19(3) 0.18(3) 0.114(19) 0.008(16) -0.08(2) -0.04(2)
F10' 0.143(16) 0.109(14) 0.106(12) 0.011(10) -0.004(14) 0.001(13)

loop_
_geom_bond_atom_site_label_1
_geom_bond_atom_site_label_2
_geom_bond_distance
_geom_bond_site_symmetry_2
_geom_bond_publ_flag
Ru1 C1 1.780(8) . ?
Ru1 N1 2.229(8) . ?
Ru1 N4 2.251(7) . ?
Ru1 N2 2.252(7) . ?
Ru1 N3 2.280(7) . ?
Ru1 Cl1 2.488(2) . ?
Ru2 C25 1.790(7) . ?
Ru2 N7 2.240(10) . ?
Ru2 N5 2.250(8) . ?
Ru2 N6 2.250(9) . ?
Ru2 N8 2.250(11) . ?
Ru2 Cl2 2.488(3) . ?
Cl3 C49 1.639(16) . ?
Cl4 C49 1.84(2) . ?
Cl5 C50 1.647(13) . ?
Cl6 C50 1.876(18) . ?
N1 C20 1.454(16) . ?
N1 C9 1.467(15) . ?
N1 C21 1.492(14) . ?
N2 C22 1.465(12) . ?
N2 C12 1.478(13) . ?
N2 C11 1.526(14) . ?
N3 C14 1.465(14) . ?
N3 C23 1.533(12) . ?
N3 C15 1.541(14) . ?
N4 C24' 1.443(14) . ?
N4 C24 1.486(14) . ?
N4 C17' 1.495(16) . ?
N4 C18' 1.496(16) . ?
N4 C18 1.497(14) . ?
N4 C17 1.510(14) . ?
N5 C44 1.473(16) . ?
N5 C45 1.489(16) . ?
N5 C33 1.539(16) . ?
N6 C46' 1.468(17) . ?
N6 C46 1.473(14) . ?
N6 C35' 1.537(19) . ?
N6 C36 1.540(18) . ?
N6 C36' 1.540(19) . ?
N6 C35 1.565(17) . ?
N7 C47' 1.441(15) . ?
N7 C47 1.471(15) . ?
N7 C38 1.53(2) . ?
N7 C39 1.57(2) . ?
N7 C39' 1.58(2) . ?
N7 C38' 1.62(2) . ?
N8 C48' 1.411(15) . ?
N8 C48 1.455(15) . ?
N8 C41 1.536(17) . ?
N8 C42' 1.549(19) . ?
N8 C41' 1.573(19) . ?
N8 C42 1.598(19) . ?
C1 C2 1.352(10) . ?
C2 C3 1.474(11) . ?
C3 C4 1.379(13) . ?
C3 C8 1.391(12) . ?
C4 C5 1.376(14) . ?
C5 C6 1.365(16) . ?
C6 C7 1.460(18) . ?
C7 C8 1.378(14) . ?
C9 C10 1.513(19) . ?
C10 C11 1.441(17) . ?
C12 C13 1.427(18) . ?
C13 C14 1.594(19) . ?
C15 C16 1.533(19) . ?
C16 C17 1.534(17) . ?
C16 C17' 1.541(19) . ?
C18 C19 1.544(19) . ?
C18' C19 1.551(19) . ?
C19 C20 1.56(2) . ?
C25 C26 1.320(10) . ?
C26 C27 1.471(11) . ?
C27 C28 1.386(13) . ?
C27 C32 1.394(13) . ?
C28 C29 1.388(14) . ?
C29 C30 1.355(17) . ?
C30 C31 1.458(19) . ?
C31 C32 1.352(15) . ?
C33 C34 1.51(2) . ?
C34 C35 1.472(18) . ?
C34 C35' 1.500(19) . ?
C36 C37 1.486(19) . ?
C37 C36' 1.52(2) . ?
C37 C38' 1.55(2) . ?
C37 C38 1.63(2) . ?
C39 C40 1.51(3) . ?
C40 C39' 1.46(2) . ?
C40 C41 1.59(2) . ?
C40 C41' 1.63(2) . ?
C42 C43 1.63(2) . ?
C42' C43 1.68(2) . ?
C43 C44 1.60(2) . ?
P4 F11 1.43(3) . ?
P4 F12' 1.50(2) . ?
P4 F9' 1.52(2) . ?
P4 F10 1.53(2) . ?
P4 F9 1.54(2) . ?
P4 F7 1.548(6) . ?
P4 F8 1.579(7) . ?
P4 F10' 1.58(2) . ?
P4 F11' 1.61(3) . ?
P4 F12 1.62(2) . ?
P3 F5 1.551(6) . ?
P3 F1 1.566(7) . ?
P3 F4 1.566(7) . ?
P3 F2 1.574(6) . ?
P3 F3 1.579(6) . ?
P3 F6 1.580(7) . ?
F9 F9' 0.77(4) . ?
F9 F10' 1.70(4) . ?
F11 F11' 0.78(7) . ?
F11 F12' 1.45(5) . ?
F12 F12' 0.83(4) . ?
F12 F9' 1.63(4) . ?
F10 F10' 0.91(3) . ?
F10 F11' 1.67(5) . ?
